data_2222102
loop_
_publ_author_name
'Fun, Hoong-Kun'
'Jebas, Samuel Robinson'
'Parveen, Mehtab'
'Khanam, Zakia'
'Ghalib, Raza Murad'

_publ_section_title
;
 7,7',8,8'-Tetramethoxy-4,4'-dimethyl-3,5'-bichromene-2,2'-dione
;
_journal_coeditor_code LH2822
_journal_issue 6
_journal_name_full 'Acta Crystallographica Section E'
_journal_page_first o1322
_journal_page_last o1323
_journal_paper_doi 10.1107/S1600536809018029
_journal_volume 65
_journal_year 2009
_chemical_formula_iupac 'C24 H22 O8'
_chemical_formula_moiety 'C24 H22 O8'
_chemical_formula_sum 'C24 H22 O8'
_chemical_formula_weight 438.42
_chemical_name_systematic
;
7,7',8,8'-Tetramethoxy-4,4'-dimethyl-3,5'-bichromene-2,2'-dione
;
_space_group_IT_number 14
_symmetry_cell_setting monoclinic
_symmetry_space_group_name_Hall '-P 2ybc'
_symmetry_space_group_name_H-M 'P 1 21/c 1'
_atom_sites_solution_hydrogens geom
_atom_sites_solution_primary direct
_atom_sites_solution_secondary difmap
_audit_creation_method SHELXL-97
_cell_angle_alpha 90.00
_cell_angle_beta 96.2540(10)
_cell_angle_gamma 90.00
_cell_formula_units_Z 4
_cell_length_a 9.47240(10)
_cell_length_b 23.4766(3)
_cell_length_c 9.35250(10)
_cell_measurement_reflns_used 9875
_cell_measurement_temperature 100
_cell_measurement_theta_max 33.02
_cell_measurement_theta_min 2.71
_cell_volume 2067.43(4)
_computing_cell_refinement 'SAINT (Bruker, 2005)'
_computing_data_collection 'APEX2 (Bruker, 2005)'
_computing_data_reduction 'SAINT (Bruker, 2005)'
_computing_molecular_graphics 'SHELXTL (Sheldrick, 2008)'
_computing_publication_material 'SHELXTL (Sheldrick, 2008) and PLATON (Spek, 2009)'
_computing_structure_refinement 'SHELXTL (Sheldrick, 2008)'
_computing_structure_solution 'SHELXTL (Sheldrick, 2008)'
_diffrn_ambient_temperature 100
_diffrn_measured_fraction_theta_full 0.998
_diffrn_measured_fraction_theta_max 0.998
_diffrn_measurement_device_type 'Bruker SMART APEXII CCD area-detector'
_diffrn_measurement_method '\f and \w'
_diffrn_radiation_monochromator graphite
_diffrn_radiation_source 'fine-focus sealed tube'
_diffrn_radiation_type MoK\a
_diffrn_radiation_wavelength 0.71073
_diffrn_reflns_av_R_equivalents 0.0302
_diffrn_reflns_av_sigmaI/netI 0.0190
_diffrn_reflns_limit_h_max 13
_diffrn_reflns_limit_h_min -13
_diffrn_reflns_limit_k_max 34
_diffrn_reflns_limit_k_min -34
_diffrn_reflns_limit_l_max 13
_diffrn_reflns_limit_l_min -13
_diffrn_reflns_number 58385
_diffrn_reflns_theta_full 31.74
_diffrn_reflns_theta_max 31.74
_diffrn_reflns_theta_min 1.73
_diffrn_standards_number 0
_exptl_absorpt_coefficient_mu 0.106
_exptl_absorpt_correction_T_max 0.9847
_exptl_absorpt_correction_T_min 0.9490
_exptl_absorpt_correction_type multi-scan
_exptl_absorpt_process_details '(SADABS; Bruker, 2005)'
_exptl_crystal_colour colourless
_exptl_crystal_density_diffrn 1.409
_exptl_crystal_density_method 'not measured'
_exptl_crystal_description plate
_exptl_crystal_F_000 920
_exptl_crystal_size_max 0.50
_exptl_crystal_size_mid 0.27
_exptl_crystal_size_min 0.14
_refine_diff_density_max 0.468
_refine_diff_density_min -0.235
_refine_ls_extinction_method none
_refine_ls_goodness_of_fit_ref 1.069
_refine_ls_hydrogen_treatment constr
_refine_ls_matrix_type full
_refine_ls_number_parameters 295
_refine_ls_number_reflns 7006
_refine_ls_number_restraints 0
_refine_ls_restrained_S_all 1.069
_refine_ls_R_factor_all 0.0547
_refine_ls_R_factor_gt 0.0462
_refine_ls_shift/su_max_lt 0.001
_refine_ls_shift/su_mean 0.000
_refine_ls_structure_factor_coef Fsqd
_refine_ls_weighting_details 'calc w=1/[\s^2^(Fo^2^)+(0.0593P)^2^+0.8142P] where P=(Fo^2^+2Fc^2^)/3'
_refine_ls_weighting_scheme calc
_refine_ls_wR_factor_gt 0.1194
_refine_ls_wR_factor_ref 0.1249
_reflns_number_gt 6023
_reflns_number_total 7006
_reflns_threshold_expression I>2\s(I)
_cod_data_source_file lh2822.cif
_cod_data_source_block I
_cod_depositor_comments
;
The following automatic conversions were performed:
'_symmetry_cell_setting' value 'Monoclinic' changed to 'monoclinic'
according to '/home/saulius/struct/CIF-dictionaries/cif_core.dic'
dictionary named 'cif_core.dic' version 2.4.1 from 2010-06-29.

Automatic conversion script
Id: cif_fix_enum 1527 2010-12-29 10:47:43Z saulius 

The following automatic conversions were performed:

'_symmetry_cell_setting' value 'Monoclinic' changed to 'monoclinic'
according to /home/saulius/struct/CIF-dictionaries/cif_core.dic
dictionary named 'cif_core.dic' version 2.4.1 from 2010-06-29.

Automatic conversion script
Id: cif_fix_values 1715 2011-07-08 13:25:40Z adriana 
;
_cod_original_sg_symbol_H-M 'P 21/c'
_cod_database_code 2222102
_cod_database_fobs_code 2222102

loop_
_symmetry_equiv_pos_as_xyz
'x, y, z'
'-x, y+1/2, -z+1/2'
'-x, -y, -z'
'x, -y-1/2, z-1/2'

loop_
_atom_site_type_symbol
_atom_site_label
_atom_site_fract_x
_atom_site_fract_y
_atom_site_fract_z
_atom_site_U_iso_or_equiv
_atom_site_adp_type
_atom_site_calc_flag
_atom_site_refinement_flags
_atom_site_occupancy
_atom_site_disorder_assembly
_atom_site_disorder_group
O O1 0.69654(9) 0.68242(4) 0.29953(11) 0.0282(2) Uani d . 1 . .
O O2 0.43643(8) 0.65723(3) 0.37372(10) 0.02296(17) Uani d . 1 . .
O O3 0.26852(8) 0.73969(3) 0.46388(9) 0.01987(16) Uani d . 1 . .
O O4 0.05685(9) 0.76180(3) 0.52477(10) 0.02502(18) Uani d . 1 . .
O O5 0.03012(9) 0.95276(4) 0.88144(9) 0.02254(17) Uani d . 1 . .
O O6 -0.18774(8) 0.99197(3) 0.69969(9) 0.02027(16) Uani d . 1 . .
O O7 -0.22134(8) 0.96109(3) 0.42722(8) 0.01782(15) Uani d . 1 . .
O O8 -0.35251(9) 0.97343(4) 0.21952(10) 0.02664(18) Uani d . 1 . .
C C1 0.17182(11) 0.77961(4) 0.50060(12) 0.01762(19) Uani d . 1 . .
C C2 0.40061(11) 0.75552(4) 0.43041(12) 0.01703(19) Uani d . 1 . .
C C3 0.48594(11) 0.71220(4) 0.38541(13) 0.0191(2) Uani d . 1 . .
C C4 0.62110(12) 0.72617(5) 0.34739(13) 0.0217(2) Uani d . 1 . .
C C5 0.66991(12) 0.78230(5) 0.36156(16) 0.0274(3) Uani d . 1 . .
H H5A 0.7607 0.7914 0.3398 0.033 Uiso calc R 1 . .
C C6 0.58343(12) 0.82435(5) 0.40787(15) 0.0247(2) Uani d . 1 . .
H H6A 0.6174 0.8615 0.4172 0.030 Uiso calc R 1 . .
C C7 0.44578(11) 0.81239(4) 0.44116(12) 0.01799(19) Uani d . 1 . .
C C8 0.34781(11) 0.85546(4) 0.48140(12) 0.01690(18) Uani d . 1 . .
C C9 0.21437(11) 0.83939(4) 0.50522(11) 0.01574(18) Uani d . 1 . .
C C10 0.10535(11) 0.88049(4) 0.54652(11) 0.01548(18) Uani d . 1 . .
C C11 0.12224(11) 0.89822(4) 0.68924(11) 0.01727(19) Uani d . 1 . .
H H11A 0.1996 0.8852 0.7502 0.021 Uiso calc R 1 . .
C C12 0.02494(11) 0.93527(4) 0.74272(11) 0.01696(18) Uani d . 1 . .
C C13 -0.09034(11) 0.95541(4) 0.65136(11) 0.01643(18) Uani d . 1 . .
C C14 -0.10474(10) 0.93843(4) 0.50800(11) 0.01503(18) Uani d . 1 . .
C C15 -0.24804(11) 0.95111(5) 0.28163(12) 0.0192(2) Uani d . 1 . .
C C16 -0.15038(12) 0.91360(5) 0.21998(12) 0.01956(19) Uani d . 1 . .
H H16A -0.1646 0.9067 0.1215 0.023 Uiso calc R 1 . .
C C17 -0.03892(11) 0.88778(4) 0.29753(11) 0.01678(18) Uani d . 1 . .
C C18 -0.00961(10) 0.90076(4) 0.45039(11) 0.01475(17) Uani d . 1 . .
C C19 0.82791(13) 0.69680(6) 0.24429(17) 0.0318(3) Uani d . 1 . .
H H19A 0.8643 0.6639 0.1997 0.048 Uiso calc R 1 . .
H H19B 0.8956 0.7094 0.3218 0.048 Uiso calc R 1 . .
H H19C 0.8115 0.7267 0.1745 0.048 Uiso calc R 1 . .
C C20 0.49521(14) 0.62163(6) 0.48972(18) 0.0333(3) Uani d . 1 . .
H H20A 0.4725 0.5826 0.4674 0.050 Uiso calc R 1 . .
H H20B 0.4560 0.6322 0.5763 0.050 Uiso calc R 1 . .
H H20C 0.5965 0.6262 0.5031 0.050 Uiso calc R 1 . .
C C21 0.39362(12) 0.91653(5) 0.49091(15) 0.0257(2) Uani d . 1 . .
H H21A 0.3114 0.9406 0.4878 0.039 Uiso calc R 1 . .
H H21B 0.4459 0.9254 0.4115 0.039 Uiso calc R 1 . .
H H21C 0.4528 0.9227 0.5796 0.039 Uiso calc R 1 . .
C C22 0.15479(13) 0.93845(5) 0.97486(12) 0.0238(2) Uani d . 1 . .
H H22A 0.1452 0.9520 1.0701 0.036 Uiso calc R 1 . .
H H22B 0.2362 0.9559 0.9401 0.036 Uiso calc R 1 . .
H H22C 0.1667 0.8978 0.9770 0.036 Uiso calc R 1 . .
C C23 -0.29354(12) 0.96294(5) 0.77235(14) 0.0259(2) Uani d . 1 . .
H H23A -0.3698 0.9887 0.7853 0.039 Uiso calc R 1 . .
H H23B -0.2515 0.9498 0.8645 0.039 Uiso calc R 1 . .
H H23C -0.3297 0.9310 0.7156 0.039 Uiso calc R 1 . .
C C24 0.04626(13) 0.84603(5) 0.22071(12) 0.0231(2) Uani d . 1 . .
H H24A 0.0104 0.8448 0.1207 0.035 Uiso calc R 1 . .
H H24B 0.0389 0.8089 0.2622 0.035 Uiso calc R 1 . .
H H24C 0.1440 0.8577 0.2301 0.035 Uiso calc R 1 . .

loop_
_atom_site_aniso_label
_atom_site_aniso_U_11
_atom_site_aniso_U_22
_atom_site_aniso_U_33
_atom_site_aniso_U_12
_atom_site_aniso_U_13
_atom_site_aniso_U_23
O1 0.0195(4) 0.0190(4) 0.0486(6) 0.0025(3) 0.0146(4) -0.0069(4)
O2 0.0185(4) 0.0128(3) 0.0376(5) -0.0003(3) 0.0030(3) -0.0021(3)
O3 0.0148(3) 0.0137(3) 0.0323(4) 0.0002(3) 0.0084(3) 0.0006(3)
O4 0.0187(4) 0.0191(4) 0.0394(5) -0.0007(3) 0.0131(3) 0.0040(3)
O5 0.0217(4) 0.0293(4) 0.0165(4) 0.0057(3) 0.0015(3) -0.0044(3)
O6 0.0202(4) 0.0194(3) 0.0224(4) 0.0060(3) 0.0074(3) -0.0010(3)
O7 0.0160(3) 0.0176(3) 0.0196(4) 0.0032(3) 0.0009(3) 0.0009(3)
O8 0.0217(4) 0.0313(4) 0.0257(4) 0.0055(3) -0.0034(3) 0.0020(3)
C1 0.0160(4) 0.0151(4) 0.0225(5) 0.0022(3) 0.0059(4) 0.0022(3)
C2 0.0130(4) 0.0153(4) 0.0234(5) 0.0004(3) 0.0045(4) 0.0005(3)
C3 0.0156(4) 0.0136(4) 0.0283(5) 0.0003(3) 0.0039(4) -0.0018(4)
C4 0.0172(5) 0.0167(4) 0.0326(6) 0.0026(3) 0.0078(4) -0.0031(4)
C5 0.0171(5) 0.0187(5) 0.0485(7) -0.0010(4) 0.0136(5) -0.0040(5)
C6 0.0175(5) 0.0156(4) 0.0428(7) -0.0013(4) 0.0106(5) -0.0032(4)
C7 0.0147(4) 0.0138(4) 0.0263(5) 0.0005(3) 0.0057(4) -0.0005(3)
C8 0.0151(4) 0.0137(4) 0.0220(5) 0.0010(3) 0.0030(4) -0.0002(3)
C9 0.0154(4) 0.0139(4) 0.0184(4) 0.0017(3) 0.0041(3) 0.0004(3)
C10 0.0148(4) 0.0137(4) 0.0185(4) 0.0010(3) 0.0044(3) 0.0007(3)
C11 0.0156(4) 0.0187(4) 0.0176(4) 0.0030(3) 0.0022(3) 0.0003(3)
C12 0.0172(4) 0.0179(4) 0.0161(4) 0.0009(3) 0.0031(3) -0.0010(3)
C13 0.0165(4) 0.0153(4) 0.0181(4) 0.0029(3) 0.0047(3) -0.0006(3)
C14 0.0132(4) 0.0143(4) 0.0176(4) 0.0009(3) 0.0019(3) 0.0012(3)
C15 0.0184(5) 0.0194(4) 0.0194(5) -0.0014(3) 0.0007(4) 0.0014(4)
C16 0.0205(5) 0.0215(5) 0.0167(4) -0.0011(4) 0.0020(4) -0.0004(4)
C17 0.0181(4) 0.0156(4) 0.0173(4) -0.0018(3) 0.0049(3) -0.0005(3)
C18 0.0152(4) 0.0132(4) 0.0165(4) 0.0004(3) 0.0043(3) 0.0004(3)
C19 0.0205(5) 0.0279(6) 0.0496(8) 0.0011(4) 0.0157(5) -0.0096(5)
C20 0.0235(6) 0.0236(5) 0.0527(8) 0.0009(4) 0.0034(5) 0.0119(5)
C21 0.0184(5) 0.0143(4) 0.0451(7) -0.0001(4) 0.0063(5) -0.0029(4)
C22 0.0240(5) 0.0293(5) 0.0176(5) 0.0024(4) -0.0006(4) -0.0004(4)
C23 0.0184(5) 0.0284(5) 0.0322(6) 0.0002(4) 0.0078(4) -0.0034(5)
C24 0.0285(6) 0.0238(5) 0.0178(5) 0.0052(4) 0.0057(4) -0.0028(4)

loop_
_atom_type_symbol
_atom_type_description
_atom_type_scat_dispersion_real
_atom_type_scat_dispersion_imag
_atom_type_scat_source
C C 0.0033 0.0016 'International Tables Vol C Tables 4.2.6.8 and 6.1.1.4'
H H 0.0000 0.0000 'International Tables Vol C Tables 4.2.6.8 and 6.1.1.4'
O O 0.0106 0.0060 'International Tables Vol C Tables 4.2.6.8 and 6.1.1.4'

loop_
_geom_angle_atom_site_label_1
_geom_angle_atom_site_label_2
_geom_angle_atom_site_label_3
_geom_angle_site_symmetry_1
_geom_angle_site_symmetry_3
_geom_angle
_geom_angle_publ_flag
C4 O1 C19 . . 116.67(9) ?
C3 O2 C20 . . 112.74(10) ?
C2 O3 C1 . . 121.26(8) ?
C12 O5 C22 . . 117.03(9) ?
C13 O6 C23 . . 112.73(8) ?
C14 O7 C15 . . 121.80(8) ?
O4 C1 O3 . . 116.55(9) ?
O4 C1 C9 . . 125.29(9) ?
O3 C1 C9 . . 118.15(9) ?
O3 C2 C3 . . 116.39(9) ?
O3 C2 C7 . . 121.30(9) ?
C3 C2 C7 . . 122.30(9) ?
O2 C3 C2 . . 120.39(9) ?
O2 C3 C4 . . 120.81(9) ?
C2 C3 C4 . . 118.76(9) ?
O1 C4 C5 . . 124.40(10) ?
O1 C4 C3 . . 115.77(10) ?
C5 C4 C3 . . 119.82(10) ?
C6 C5 C4 . . 120.12(10) ?
C6 C5 H5A . . 119.9 ?
C4 C5 H5A . . 119.9 ?
C5 C6 C7 . . 121.60(10) ?
C5 C6 H6A . . 119.2 ?
C7 C6 H6A . . 119.2 ?
C6 C7 C2 . . 117.31(9) ?
C6 C7 C8 . . 123.73(9) ?
C2 C7 C8 . . 118.93(9) ?
C9 C8 C7 . . 118.78(9) ?
C9 C8 C21 . . 121.61(9) ?
C7 C8 C21 . . 119.58(9) ?
C8 C9 C1 . . 121.36(9) ?
C8 C9 C10 . . 122.93(9) ?
C1 C9 C10 . . 115.60(9) ?
C11 C10 C18 . . 120.57(9) ?
C11 C10 C9 . . 115.52(9) ?
C18 C10 C9 . . 123.91(9) ?
C10 C11 C12 . . 121.19(9) ?
C10 C11 H11A . . 119.4 ?
C12 C11 H11A . . 119.4 ?
O5 C12 C13 . . 115.33(9) ?
O5 C12 C11 . . 125.00(9) ?
C13 C12 C11 . . 119.63(9) ?
O6 C13 C14 . . 119.86(9) ?
O6 C13 C12 . . 121.34(9) ?
C14 C13 C12 . . 118.79(9) ?
O7 C14 C13 . . 114.02(8) ?
O7 C14 C18 . . 122.74(9) ?
C13 C14 C18 . . 123.23(9) ?
O8 C15 O7 . . 116.93(10) ?
O8 C15 C16 . . 126.78(10) ?
O7 C15 C16 . . 116.26(9) ?
C17 C16 C15 . . 123.69(10) ?
C17 C16 H16A . . 118.2 ?
C15 C16 H16A . . 118.2 ?
C16 C17 C18 . . 118.98(9) ?
C16 C17 C24 . . 117.60(10) ?
C18 C17 C24 . . 123.41(9) ?
C14 C18 C10 . . 116.55(9) ?
C14 C18 C17 . . 116.36(9) ?
C10 C18 C17 . . 127.08(9) ?
O1 C19 H19A . . 109.5 ?
O1 C19 H19B . . 109.5 ?
H19A C19 H19B . . 109.5 ?
O1 C19 H19C . . 109.5 ?
H19A C19 H19C . . 109.5 ?
H19B C19 H19C . . 109.5 ?
O2 C20 H20A . . 109.5 ?
O2 C20 H20B . . 109.5 ?
H20A C20 H20B . . 109.5 ?
O2 C20 H20C . . 109.5 ?
H20A C20 H20C . . 109.5 ?
H20B C20 H20C . . 109.5 ?
C8 C21 H21A . . 109.5 ?
C8 C21 H21B . . 109.5 ?
H21A C21 H21B . . 109.5 ?
C8 C21 H21C . . 109.5 ?
H21A C21 H21C . . 109.5 ?
H21B C21 H21C . . 109.5 ?
O5 C22 H22A . . 109.5 ?
O5 C22 H22B . . 109.5 ?
H22A C22 H22B . . 109.5 ?
O5 C22 H22C . . 109.5 ?
H22A C22 H22C . . 109.5 ?
H22B C22 H22C . . 109.5 ?
O6 C23 H23A . . 109.5 ?
O6 C23 H23B . . 109.5 ?
H23A C23 H23B . . 109.5 ?
O6 C23 H23C . . 109.5 ?
H23A C23 H23C . . 109.5 ?
H23B C23 H23C . . 109.5 ?
C17 C24 H24A . . 109.5 ?
C17 C24 H24B . . 109.5 ?
H24A C24 H24B . . 109.5 ?
C17 C24 H24C . . 109.5 ?
H24A C24 H24C . . 109.5 ?
H24B C24 H24C . . 109.5 ?

loop_
_geom_bond_atom_site_label_1
_geom_bond_atom_site_label_2
_geom_bond_site_symmetry_2
_geom_bond_distance
_geom_bond_publ_flag
O1 C4 . 1.3548(13) ?
O1 C19 . 1.4386(15) ?
O2 C3 . 1.3733(12) ?
O2 C20 . 1.4332(16) ?
O3 C2 . 1.3736(12) ?
O3 C1 . 1.3798(12) ?
O4 C1 . 1.2106(13) ?
O5 C12 . 1.3565(13) ?
O5 C22 . 1.4305(14) ?
O6 C13 . 1.3723(12) ?
O6 C23 . 1.4419(14) ?
O7 C14 . 1.3755(12) ?
O7 C15 . 1.3777(13) ?
O8 C15 . 1.2108(13) ?
C1 C9 . 1.4594(14) ?
C2 C3 . 1.3924(14) ?
C2 C7 . 1.4023(14) ?
C3 C4 . 1.4043(15) ?
C4 C5 . 1.3980(15) ?
C5 C6 . 1.3822(15) ?
C5 H5A . 0.9300 ?
C6 C7 . 1.4016(15) ?
C6 H6A . 0.9300 ?
C7 C8 . 1.4496(14) ?
C8 C9 . 1.3605(14) ?
C8 C21 . 1.4977(14) ?
C9 C10 . 1.4945(14) ?
C10 C11 . 1.3906(14) ?
C10 C18 . 1.4168(14) ?
C11 C12 . 1.3988(14) ?
C11 H11A . 0.9300 ?
C12 C13 . 1.3939(14) ?
C13 C14 . 1.3911(14) ?
C14 C18 . 1.4107(13) ?
C15 C16 . 1.4421(15) ?
C16 C17 . 1.3569(15) ?
C16 H16A . 0.9300 ?
C17 C18 . 1.4586(14) ?
C17 C24 . 1.5015(15) ?
C19 H19A . 0.9600 ?
C19 H19B . 0.9600 ?
C19 H19C . 0.9600 ?
C20 H20A . 0.9600 ?
C20 H20B . 0.9600 ?
C20 H20C . 0.9600 ?
C21 H21A . 0.9600 ?
C21 H21B . 0.9600 ?
C21 H21C . 0.9600 ?
C22 H22A . 0.9600 ?
C22 H22B . 0.9600 ?
C22 H22C . 0.9600 ?
C23 H23A . 0.9600 ?
C23 H23B . 0.9600 ?
C23 H23C . 0.9600 ?
C24 H24A . 0.9600 ?
C24 H24B . 0.9600 ?
C24 H24C . 0.9600 ?

loop_
_geom_hbond_atom_site_label_D
_geom_hbond_atom_site_label_H
_geom_hbond_atom_site_label_A
_geom_hbond_site_symmetry_A
_geom_hbond_distance_DH
_geom_hbond_distance_HA
_geom_hbond_distance_DA
_geom_hbond_angle_DHA
C21 H21A O6 3_576 0.96 2.55 3.2921(15) 134
C22 H22A O6 3_577 0.96 2.52 3.4385(14) 161
C22 H22B O8 3_576 0.96 2.56 3.4401(15) 152
C6 H6A Cg1 1_655 0.93 2.92 3.6706(12) 138
C19 H19A Cg2 4_664 0.96 2.60 3.5446(14) 170

loop_
_geom_torsion_atom_site_label_1
_geom_torsion_atom_site_label_2
_geom_torsion_atom_site_label_3
_geom_torsion_atom_site_label_4
_geom_torsion_site_symmetry_1
_geom_torsion_site_symmetry_2
_geom_torsion_site_symmetry_3
_geom_torsion_site_symmetry_4
_geom_torsion
_geom_torsion_publ_flag
C2 O3 C1 O4 . . . . 178.16(10) ?
C2 O3 C1 C9 . . . . -0.94(15) ?
C1 O3 C2 C3 . . . . -175.74(10) ?
C1 O3 C2 C7 . . . . 4.15(16) ?
C20 O2 C3 C2 . . . . -103.96(12) ?
C20 O2 C3 C4 . . . . 78.36(14) ?
O3 C2 C3 O2 . . . . 1.16(16) ?
C7 C2 C3 O2 . . . . -178.72(10) ?
O3 C2 C3 C4 . . . . 178.89(10) ?
C7 C2 C3 C4 . . . . -1.00(17) ?
C19 O1 C4 C5 . . . . -7.65(19) ?
C19 O1 C4 C3 . . . . 172.97(11) ?
O2 C3 C4 O1 . . . . 0.06(17) ?
C2 C3 C4 O1 . . . . -177.65(10) ?
O2 C3 C4 C5 . . . . -179.34(11) ?
C2 C3 C4 C5 . . . . 2.94(18) ?
O1 C4 C5 C6 . . . . 178.29(13) ?
C3 C4 C5 C6 . . . . -2.4(2) ?
C4 C5 C6 C7 . . . . -0.2(2) ?
C5 C6 C7 C2 . . . . 2.14(19) ?
C5 C6 C7 C8 . . . . -175.98(12) ?
O3 C2 C7 C6 . . . . 178.61(11) ?
C3 C2 C7 C6 . . . . -1.51(17) ?
O3 C2 C7 C8 . . . . -3.18(16) ?
C3 C2 C7 C8 . . . . 176.71(10) ?
C6 C7 C8 C9 . . . . 177.07(11) ?
C2 C7 C8 C9 . . . . -1.03(16) ?
C6 C7 C8 C21 . . . . -0.87(18) ?
C2 C7 C8 C21 . . . . -178.97(11) ?
C7 C8 C9 C1 . . . . 4.21(16) ?
C21 C8 C9 C1 . . . . -177.89(11) ?
C7 C8 C9 C10 . . . . -179.74(10) ?
C21 C8 C9 C10 . . . . -1.85(17) ?
O4 C1 C9 C8 . . . . 177.67(11) ?
O3 C1 C9 C8 . . . . -3.33(15) ?
O4 C1 C9 C10 . . . . 1.35(16) ?
O3 C1 C9 C10 . . . . -179.65(9) ?
C8 C9 C10 C11 . . . . -76.88(13) ?
C1 C9 C10 C11 . . . . 99.37(11) ?
C8 C9 C10 C18 . . . . 103.55(13) ?
C1 C9 C10 C18 . . . . -80.20(12) ?
C18 C10 C11 C12 . . . . 1.57(15) ?
C9 C10 C11 C12 . . . . -178.01(9) ?
C22 O5 C12 C13 . . . . -173.06(9) ?
C22 O5 C12 C11 . . . . 9.01(16) ?
C10 C11 C12 O5 . . . . 177.12(10) ?
C10 C11 C12 C13 . . . . -0.73(16) ?
C23 O6 C13 C14 . . . . 99.08(11) ?
C23 O6 C13 C12 . . . . -81.83(12) ?
O5 C12 C13 O6 . . . . 2.19(15) ?
C11 C12 C13 O6 . . . . -179.76(9) ?
O5 C12 C13 C14 . . . . -178.71(9) ?
C11 C12 C13 C14 . . . . -0.66(15) ?
C15 O7 C14 C13 . . . . 176.70(9) ?
C15 O7 C14 C18 . . . . -4.07(14) ?
O6 C13 C14 O7 . . . . -0.41(14) ?
C12 C13 C14 O7 . . . . -179.52(9) ?
O6 C13 C14 C18 . . . . -179.63(9) ?
C12 C13 C14 C18 . . . . 1.25(15) ?
C14 O7 C15 O8 . . . . -179.20(9) ?
C14 O7 C15 C16 . . . . 2.60(14) ?
O8 C15 C16 C17 . . . . -176.66(11) ?
O7 C15 C16 C17 . . . . 1.34(16) ?
C15 C16 C17 C18 . . . . -3.75(16) ?
C15 C16 C17 C24 . . . . 174.94(10) ?
O7 C14 C18 C10 . . . . -179.60(9) ?
C13 C14 C18 C10 . . . . -0.43(14) ?
O7 C14 C18 C17 . . . . 1.53(14) ?
C13 C14 C18 C17 . . . . -179.31(9) ?
C11 C10 C18 C14 . . . . -0.98(14) ?
C9 C10 C18 C14 . . . . 178.57(9) ?
C11 C10 C18 C17 . . . . 177.76(10) ?
C9 C10 C18 C17 . . . . -2.69(16) ?
C16 C17 C18 C14 . . . . 2.26(14) ?
C24 C17 C18 C14 . . . . -176.35(9) ?
C16 C17 C18 C10 . . . . -176.47(10) ?
C24 C17 C18 C10 . . . . 4.91(16) ?

loop_
_cod_related_entry_id
_cod_related_entry_database
_cod_related_entry_code
1 ChemSpider 24742389
